data_2222975
loop_
_publ_author_name
'Chinnakali, K.'
'Sudha, D.'
'Jayagobi, M.'
'Raghunathan, R.'
'Fun, Hoong-Kun'

_publ_section_title
;1-Ethyl-2-tosyl-4,4,6-trimethyl-2,3,3a,4-tetrahydro-1<i>H</i>-pyrrolo[3,4-<i>c</i>]pyrano[6,5-<i>b</i>]quinoline-11(6<i>H</i>)-one
 monohydrate
;
_journal_coeditor_code BQ2154
_journal_issue 9
_journal_name_full 'Acta Crystallographica Section E'
_journal_page_first o2099
_journal_page_last o2100
_journal_paper_doi 10.1107/S1600536809030761
_journal_volume 65
_journal_year 2009
_chemical_formula_iupac 'C26 H30 N2 O4 S, H2 O'
_chemical_formula_moiety 'C26 H30 N2 O4 S, H2 O'
_chemical_formula_sum 'C26 H32 N2 O5 S'
_chemical_formula_weight 484.60
_chemical_name_systematic
;
1-Ethyl-2-tosyl-4,4,6-trimethyl-2,3,3a,4-tetrahydro-1<i>H</i>-
pyrrolo[3,4-<i>c</i>]pyrano[6,5-<i>b</i>]quinoline-11(6<i>H</i>)-one
monohydrate
;
_space_group_IT_number 2
_symmetry_cell_setting triclinic
_symmetry_space_group_name_Hall '-P 1'
_symmetry_space_group_name_H-M 'P -1'
_atom_sites_solution_hydrogens geom
_atom_sites_solution_primary direct
_atom_sites_solution_secondary difmap
_audit_creation_method SHELXL-97
_cell_angle_alpha 92.1430(10)
_cell_angle_beta 93.1420(10)
_cell_angle_gamma 115.7030(10)
_cell_formula_units_Z 2
_cell_length_a 9.6964(2)
_cell_length_b 10.2315(3)
_cell_length_c 13.5500(3)
_cell_measurement_reflns_used 9831
_cell_measurement_temperature 100.00(10)
_cell_measurement_theta_max 40.214
_cell_measurement_theta_min 2.418
_cell_volume 1206.65(5)
_computing_cell_refinement 'SAINT (Bruker, 2005)'
_computing_data_collection 'APEX2 (Bruker, 2005)'
_computing_data_reduction 'SAINT (Bruker, 2005)'
_computing_molecular_graphics 'SHELXTL (Sheldrick, 2008)'
_computing_publication_material 'SHELXTL (Sheldrick, 2008) and PLATON (Spek, 2009)'
_computing_structure_refinement 'SHELXTL (Sheldrick, 2008)'
_computing_structure_solution 'SHELXTL (Sheldrick, 2008)'
_diffrn_ambient_temperature 100.00(10)
_diffrn_measured_fraction_theta_full 0.989
_diffrn_measured_fraction_theta_max 0.989
_diffrn_measurement_device_type 'Bruker SMART APEXII CCD area-detector'
_diffrn_measurement_method '\f and \w'
_diffrn_radiation_monochromator graphite
_diffrn_radiation_source 'fine-focus sealed tube'
_diffrn_radiation_type MoK\a
_diffrn_radiation_wavelength 0.71073
_diffrn_reflns_av_R_equivalents 0.0222
_diffrn_reflns_av_sigmaI/netI 0.0209
_diffrn_reflns_limit_h_max 15
_diffrn_reflns_limit_h_min -14
_diffrn_reflns_limit_k_max 16
_diffrn_reflns_limit_k_min -16
_diffrn_reflns_limit_l_max 21
_diffrn_reflns_limit_l_min -21
_diffrn_reflns_number 32886
_diffrn_reflns_theta_full 35.00
_diffrn_reflns_theta_max 35.00
_diffrn_reflns_theta_min 2.34
_diffrn_standards_number 0
_exptl_absorpt_coefficient_mu 0.174
_exptl_absorpt_correction_T_max 0.9469
_exptl_absorpt_correction_T_min 0.8422
_exptl_absorpt_correction_type multi-scan
_exptl_absorpt_process_details '(SADABS; Bruker, 2005)'
_exptl_crystal_colour colourless
_exptl_crystal_density_diffrn 1.334
_exptl_crystal_density_method 'not measured'
_exptl_crystal_description Block
_exptl_crystal_F_000 516
_exptl_crystal_size_max 0.58
_exptl_crystal_size_mid 0.32
_exptl_crystal_size_min 0.32
_refine_diff_density_max 0.574
_refine_diff_density_min -0.390
_refine_ls_extinction_method none
_refine_ls_goodness_of_fit_ref 1.035
_refine_ls_hydrogen_treatment mixed
_refine_ls_matrix_type full
_refine_ls_number_parameters 320
_refine_ls_number_reflns 10512
_refine_ls_number_restraints 0
_refine_ls_restrained_S_all 1.035
_refine_ls_R_factor_all 0.0423
_refine_ls_R_factor_gt 0.0359
_refine_ls_shift/su_max 0.001
_refine_ls_shift/su_mean 0.001
_refine_ls_structure_factor_coef Fsqd
_refine_ls_weighting_details 'calc w=1/[\s^2^(Fo^2^)+(0.0587P)^2^+0.2725P] where P=(Fo^2^+2Fc^2^)/3'
_refine_ls_weighting_scheme calc
_refine_ls_wR_factor_gt 0.1020
_refine_ls_wR_factor_ref 0.1083
_reflns_number_gt 9074
_reflns_number_total 10512
_reflns_threshold_expression I>2\s(I)
_cod_data_source_file bq2154.cif
_cod_data_source_block I
_cod_depositor_comments
;
The following automatic conversions were performed:
'_symmetry_cell_setting' value 'Triclinic' changed to 'triclinic'
according to '/home/saulius/struct/CIF-dictionaries/cif_core.dic'
dictionary named 'cif_core.dic' version 2.4.1 from 2010-06-29.

Automatic conversion script
Id: cif_fix_enum 1527 2010-12-29 10:47:43Z saulius 

The following automatic conversions were performed:

'_symmetry_cell_setting' value 'Triclinic' changed to 'triclinic'
according to /home/saulius/struct/CIF-dictionaries/cif_core.dic
dictionary named 'cif_core.dic' version 2.4.1 from 2010-06-29.

Automatic conversion script
Id: cif_fix_values 1715 2011-07-08 13:25:40Z adriana 
;
_cod_database_code 2222975
_cod_database_fobs_code 2222975

loop_
_symmetry_equiv_pos_as_xyz
'x, y, z'
'-x, -y, -z'

loop_
_atom_site_type_symbol
_atom_site_label
_atom_site_fract_x
_atom_site_fract_y
_atom_site_fract_z
_atom_site_U_iso_or_equiv
_atom_site_adp_type
_atom_site_calc_flag
_atom_site_refinement_flags
_atom_site_occupancy
_atom_site_disorder_assembly
_atom_site_disorder_group
S S1 -0.10550(2) 0.20102(2) 0.101937(13) 0.01815(5) Uani d . 1 . .
O O1 -0.14482(8) 0.10439(8) 0.01424(5) 0.02588(13) Uani d . 1 . .
O O2 -0.21397(7) 0.24814(8) 0.13802(5) 0.02463(12) Uani d . 1 . .
O O3 0.36172(7) 0.10968(7) 0.36629(4) 0.02095(11) Uani d . 1 . .
O O4 0.05379(7) 0.31969(7) 0.50127(4) 0.02048(11) Uani d . 1 . .
N N1 -0.06215(7) 0.11918(7) 0.19027(5) 0.01627(11) Uani d . 1 . .
N N2 0.44953(7) 0.26770(7) 0.49833(5) 0.01623(11) Uani d . 1 . .
C C1 0.03179(9) 0.04091(8) 0.17054(6) 0.01816(12) Uani d . 1 . .
H H1A 0.0728 0.0600 0.1062 0.022 Uiso calc R 1 . .
H H1B -0.0267 -0.0631 0.1744 0.022 Uiso calc R 1 . .
C C2 0.15833(8) 0.10586(8) 0.25395(5) 0.01455(11) Uani d . 1 . .
H H2 0.2276 0.2040 0.2370 0.017 Uiso calc R 1 . .
C C3 0.07378(8) 0.12244(7) 0.34232(5) 0.01382(11) Uani d . 1 . .
H H3 0.0114 0.0254 0.3642 0.017 Uiso calc R 1 . .
C C4 -0.03588(8) 0.18134(8) 0.29580(5) 0.01449(11) Uani d . 1 . .
H H4 0.0166 0.2877 0.2976 0.017 Uiso calc R 1 . .
C C5 0.25658(8) 0.02781(8) 0.27888(5) 0.01649(12) Uani d . 1 . .
C C6 0.32986(8) 0.19511(8) 0.42907(5) 0.01509(11) Uani d . 1 . .
C C7 0.19301(8) 0.20919(8) 0.42556(5) 0.01399(11) Uani d . 1 . .
C C8 0.06168(9) 0.35827(9) 0.08100(5) 0.01895(13) Uani d . 1 . .
C C9 0.09398(10) 0.48997(9) 0.13299(6) 0.02292(14) Uani d . 1 . .
H H9 0.0276 0.4957 0.1781 0.027 Uiso calc R 1 . .
C C10 0.22655(11) 0.61223(10) 0.11634(7) 0.02546(16) Uani d . 1 . .
H H10 0.2482 0.7000 0.1509 0.031 Uiso calc R 1 . .
C C11 0.32828(10) 0.60689(10) 0.04910(6) 0.02372(15) Uani d . 1 . .
C C12 0.29358(11) 0.47384(11) -0.00188(6) 0.02569(16) Uani d . 1 . .
H H12 0.3601 0.4681 -0.0469 0.031 Uiso calc R 1 . .
C C13 0.16132(10) 0.34970(10) 0.01340(6) 0.02375(15) Uani d . 1 . .
H H13 0.1396 0.2618 -0.0211 0.028 Uiso calc R 1 . .
C C14 0.47103(12) 0.74153(12) 0.03266(8) 0.03231(19) Uani d . 1 . .
H H14A 0.4436 0.8179 0.0156 0.048 Uiso calc R 1 . .
H H14B 0.5221 0.7210 -0.0203 0.048 Uiso calc R 1 . .
H H14C 0.5385 0.7716 0.0922 0.048 Uiso calc R 1 . .
C C15 0.36409(9) 0.03800(9) 0.19901(6) 0.02084(14) Uani d . 1 . .
H H15A 0.4236 0.1382 0.1867 0.031 Uiso calc R 1 . .
H H15B 0.3051 -0.0143 0.1392 0.031 Uiso calc R 1 . .
H H15C 0.4315 -0.0034 0.2207 0.031 Uiso calc R 1 . .
C C16 0.16794(11) -0.12767(9) 0.30705(7) 0.02468(15) Uani d . 1 . .
H H16A 0.1110 -0.1286 0.3630 0.037 Uiso calc R 1 . .
H H16B 0.2385 -0.1678 0.3238 0.037 Uiso calc R 1 . .
H H16C 0.0984 -0.1849 0.2521 0.037 Uiso calc R 1 . .
C C17 0.43494(8) 0.35304(8) 0.57565(5) 0.01535(11) Uani d . 1 . .
C C18 0.55160(9) 0.41818(8) 0.65335(6) 0.01901(13) Uani d . 1 . .
H H18 0.6413 0.4062 0.6529 0.023 Uiso calc R 1 . .
C C19 0.53158(10) 0.49978(9) 0.73000(6) 0.02148(14) Uani d . 1 . .
H H19 0.6081 0.5415 0.7814 0.026 Uiso calc R 1 . .
C C20 0.39817(10) 0.52082(9) 0.73172(6) 0.02210(14) Uani d . 1 . .
H H20 0.3871 0.5777 0.7830 0.027 Uiso calc R 1 . .
C C21 0.28324(9) 0.45606(8) 0.65626(6) 0.01910(13) Uani d . 1 . .
H H21 0.1941 0.4690 0.6574 0.023 Uiso calc R 1 . .
C C22 0.29908(8) 0.37079(8) 0.57767(5) 0.01509(11) Uani d . 1 . .
C C23 0.17397(8) 0.30031(8) 0.50003(5) 0.01469(11) Uani d . 1 . .
C C24 -0.19016(9) 0.13330(9) 0.34164(6) 0.01990(13) Uani d . 1 . .
H H24A -0.1706 0.1584 0.4124 0.024 Uiso calc R 1 . .
H H24B -0.2427 0.1872 0.3142 0.024 Uiso calc R 1 . .
C C25 -0.29541(11) -0.02827(11) 0.32456(9) 0.0329(2) Uani d . 1 . .
H H25A -0.3893 -0.0501 0.3551 0.049 Uiso calc R 1 . .
H H25B -0.2457 -0.0828 0.3531 0.049 Uiso calc R 1 . .
H H25C -0.3177 -0.0540 0.2547 0.049 Uiso calc R 1 . .
C C26 0.59115(9) 0.24915(10) 0.49227(6) 0.02184(14) Uani d . 1 . .
H H26A 0.6064 0.2347 0.4241 0.033 Uiso calc R 1 . .
H H26B 0.5825 0.1661 0.5270 0.033 Uiso calc R 1 . .
H H26C 0.6769 0.3345 0.5218 0.033 Uiso calc R 1 . .
O O1W 0.07659(8) 0.54423(7) 0.37852(5) 0.02352(12) Uani d . 1 . .
H H1W1 0.039(2) 0.5967(19) 0.4179(14) 0.057(5) Uiso d . 1 . .
H H2W1 0.0587(19) 0.4646(19) 0.4169(13) 0.050(5) Uiso d . 1 . .

loop_
_atom_site_aniso_label
_atom_site_aniso_U_11
_atom_site_aniso_U_22
_atom_site_aniso_U_33
_atom_site_aniso_U_12
_atom_site_aniso_U_13
_atom_site_aniso_U_23
S1 0.01901(8) 0.02528(9) 0.01322(8) 0.01303(7) -0.00226(6) -0.00017(6)
O1 0.0270(3) 0.0342(3) 0.0153(2) 0.0138(3) -0.0065(2) -0.0055(2)
O2 0.0232(3) 0.0363(3) 0.0231(3) 0.0210(3) 0.0015(2) 0.0048(2)
O3 0.0222(2) 0.0308(3) 0.0164(2) 0.0188(2) -0.00380(19) -0.0072(2)
O4 0.0218(2) 0.0277(3) 0.0182(2) 0.0173(2) -0.00107(19) -0.0039(2)
N1 0.0196(3) 0.0198(3) 0.0127(2) 0.0121(2) -0.00137(19) -0.00144(19)
N2 0.0152(2) 0.0210(3) 0.0139(2) 0.0096(2) -0.00049(19) -0.0008(2)
C1 0.0211(3) 0.0210(3) 0.0157(3) 0.0133(3) -0.0028(2) -0.0045(2)
C2 0.0162(3) 0.0165(3) 0.0131(3) 0.0094(2) 0.0002(2) -0.0011(2)
C3 0.0146(3) 0.0156(3) 0.0129(3) 0.0084(2) 0.0002(2) -0.0003(2)
C4 0.0159(3) 0.0169(3) 0.0125(3) 0.0092(2) 0.0000(2) -0.0004(2)
C5 0.0183(3) 0.0195(3) 0.0145(3) 0.0114(2) -0.0008(2) -0.0026(2)
C6 0.0164(3) 0.0187(3) 0.0125(3) 0.0100(2) 0.0004(2) 0.0000(2)
C7 0.0153(3) 0.0166(3) 0.0121(2) 0.0091(2) 0.0004(2) 0.0000(2)
C8 0.0236(3) 0.0244(3) 0.0131(3) 0.0144(3) 0.0010(2) 0.0019(2)
C9 0.0298(4) 0.0248(3) 0.0205(3) 0.0175(3) 0.0048(3) 0.0022(3)
C10 0.0327(4) 0.0237(4) 0.0243(4) 0.0162(3) 0.0032(3) 0.0020(3)
C11 0.0262(4) 0.0277(4) 0.0190(3) 0.0132(3) 0.0007(3) 0.0058(3)
C12 0.0275(4) 0.0329(4) 0.0183(3) 0.0143(3) 0.0049(3) 0.0017(3)
C13 0.0275(4) 0.0293(4) 0.0166(3) 0.0145(3) 0.0037(3) -0.0018(3)
C14 0.0295(4) 0.0321(4) 0.0327(5) 0.0105(4) 0.0027(4) 0.0084(4)
C15 0.0212(3) 0.0283(4) 0.0173(3) 0.0152(3) 0.0013(2) -0.0035(3)
C16 0.0272(4) 0.0210(3) 0.0313(4) 0.0152(3) 0.0039(3) 0.0051(3)
C17 0.0167(3) 0.0160(3) 0.0129(3) 0.0068(2) 0.0006(2) 0.0014(2)
C18 0.0179(3) 0.0199(3) 0.0165(3) 0.0062(2) -0.0020(2) 0.0009(2)
C19 0.0241(3) 0.0198(3) 0.0163(3) 0.0064(3) -0.0033(3) -0.0011(2)
C20 0.0283(4) 0.0217(3) 0.0154(3) 0.0107(3) -0.0014(3) -0.0031(2)
C21 0.0235(3) 0.0200(3) 0.0150(3) 0.0109(3) 0.0003(2) -0.0019(2)
C22 0.0179(3) 0.0159(3) 0.0122(3) 0.0082(2) 0.0004(2) 0.0002(2)
C23 0.0178(3) 0.0164(3) 0.0121(3) 0.0096(2) 0.0009(2) 0.0007(2)
C24 0.0169(3) 0.0283(4) 0.0175(3) 0.0126(3) 0.0023(2) 0.0020(3)
C25 0.0183(3) 0.0290(4) 0.0507(6) 0.0084(3) 0.0073(4) 0.0134(4)
C26 0.0175(3) 0.0314(4) 0.0204(3) 0.0147(3) -0.0009(2) -0.0011(3)
O1W 0.0259(3) 0.0248(3) 0.0238(3) 0.0147(2) 0.0038(2) -0.0016(2)

loop_
_atom_type_symbol
_atom_type_description
_atom_type_scat_dispersion_real
_atom_type_scat_dispersion_imag
_atom_type_scat_source
C C 0.0033 0.0016 'International Tables Vol C Tables 4.2.6.8 and 6.1.1.4'
H H 0.0000 0.0000 'International Tables Vol C Tables 4.2.6.8 and 6.1.1.4'
N N 0.0061 0.0033 'International Tables Vol C Tables 4.2.6.8 and 6.1.1.4'
O O 0.0106 0.0060 'International Tables Vol C Tables 4.2.6.8 and 6.1.1.4'
S S 0.1246 0.1234 'International Tables Vol C Tables 4.2.6.8 and 6.1.1.4'

loop_
_geom_angle_atom_site_label_1
_geom_angle_atom_site_label_2
_geom_angle_atom_site_label_3
_geom_angle_site_symmetry_1
_geom_angle_site_symmetry_3
_geom_angle
_geom_angle_publ_flag
O2 S1 O1 . . 120.48(4) ?
O2 S1 N1 . . 106.96(4) ?
O1 S1 N1 . . 106.25(4) ?
O2 S1 C8 . . 107.39(4) ?
O1 S1 C8 . . 107.16(4) ?
N1 S1 C8 . . 108.10(4) ?
C6 O3 C5 . . 122.23(6) ?
C1 N1 C4 . . 112.20(5) ?
C1 N1 S1 . . 119.56(5) ?
C4 N1 S1 . . 120.20(5) ?
C6 N2 C17 . . 120.21(6) ?
C6 N2 C26 . . 118.97(6) ?
C17 N2 C26 . . 120.77(6) ?
N1 C1 C2 . . 101.53(5) ?
N1 C1 H1A . . 111.5 ?
C2 C1 H1A . . 111.5 ?
N1 C1 H1B . . 111.5 ?
C2 C1 H1B . . 111.5 ?
H1A C1 H1B . . 109.3 ?
C5 C2 C1 . . 118.88(6) ?
C5 C2 C3 . . 112.23(6) ?
C1 C2 C3 . . 103.40(6) ?
C5 C2 H2 . . 107.2 ?
C1 C2 H2 . . 107.2 ?
C3 C2 H2 . . 107.2 ?
C7 C3 C2 . . 107.88(5) ?
C7 C3 C4 . . 120.70(6) ?
C2 C3 C4 . . 102.90(5) ?
C7 C3 H3 . . 108.2 ?
C2 C3 H3 . . 108.2 ?
C4 C3 H3 . . 108.2 ?
N1 C4 C24 . . 109.79(6) ?
N1 C4 C3 . . 102.05(5) ?
C24 C4 C3 . . 115.58(6) ?
N1 C4 H4 . . 109.7 ?
C24 C4 H4 . . 109.7 ?
C3 C4 H4 . . 109.7 ?
O3 C5 C2 . . 106.88(6) ?
O3 C5 C15 . . 103.73(6) ?
C2 C5 C15 . . 112.07(6) ?
O3 C5 C16 . . 106.72(6) ?
C2 C5 C16 . . 114.79(6) ?
C15 C5 C16 . . 111.75(6) ?
O3 C6 N2 . . 111.07(6) ?
O3 C6 C7 . . 125.22(6) ?
N2 C6 C7 . . 123.71(6) ?
C6 C7 C23 . . 118.59(6) ?
C6 C7 C3 . . 116.49(6) ?
C23 C7 C3 . . 124.90(6) ?
C13 C8 C9 . . 120.45(8) ?
C13 C8 S1 . . 119.77(6) ?
C9 C8 S1 . . 119.77(6) ?
C10 C9 C8 . . 119.05(8) ?
C10 C9 H9 . . 120.5 ?
C8 C9 H9 . . 120.5 ?
C9 C10 C11 . . 121.74(8) ?
C9 C10 H10 . . 119.1 ?
C11 C10 H10 . . 119.1 ?
C10 C11 C12 . . 118.13(8) ?
C10 C11 C14 . . 120.43(9) ?
C12 C11 C14 . . 121.44(8) ?
C13 C12 C11 . . 121.24(8) ?
C13 C12 H12 . . 119.4 ?
C11 C12 H12 . . 119.4 ?
C12 C13 C8 . . 119.38(8) ?
C12 C13 H13 . . 120.3 ?
C8 C13 H13 . . 120.3 ?
C11 C14 H14A . . 109.5 ?
C11 C14 H14B . . 109.5 ?
H14A C14 H14B . . 109.5 ?
C11 C14 H14C . . 109.5 ?
H14A C14 H14C . . 109.5 ?
H14B C14 H14C . . 109.5 ?
C5 C15 H15A . . 109.5 ?
C5 C15 H15B . . 109.5 ?
H15A C15 H15B . . 109.5 ?
C5 C15 H15C . . 109.5 ?
H15A C15 H15C . . 109.5 ?
H15B C15 H15C . . 109.5 ?
C5 C16 H16A . . 109.5 ?
C5 C16 H16B . . 109.5 ?
H16A C16 H16B . . 109.5 ?
C5 C16 H16C . . 109.5 ?
H16A C16 H16C . . 109.5 ?
H16B C16 H16C . . 109.5 ?
N2 C17 C22 . . 119.09(6) ?
N2 C17 C18 . . 121.27(7) ?
C22 C17 C18 . . 119.61(7) ?
C19 C18 C17 . . 119.61(7) ?
C19 C18 H18 . . 120.2 ?
C17 C18 H18 . . 120.2 ?
C18 C19 C20 . . 121.29(7) ?
C18 C19 H19 . . 119.4 ?
C20 C19 H19 . . 119.4 ?
C21 C20 C19 . . 119.20(7) ?
C21 C20 H20 . . 120.4 ?
C19 C20 H20 . . 120.4 ?
C20 C21 C22 . . 120.98(7) ?
C20 C21 H21 . . 119.5 ?
C22 C21 H21 . . 119.5 ?
C17 C22 C21 . . 119.29(7) ?
C17 C22 C23 . . 120.83(6) ?
C21 C22 C23 . . 119.88(7) ?
O4 C23 C7 . . 122.29(7) ?
O4 C23 C22 . . 120.33(6) ?
C7 C23 C22 . . 117.37(6) ?
C25 C24 C4 . . 114.19(7) ?
C25 C24 H24A . . 108.7 ?
C4 C24 H24A . . 108.7 ?
C25 C24 H24B . . 108.7 ?
C4 C24 H24B . . 108.7 ?
H24A C24 H24B . . 107.6 ?
C24 C25 H25A . . 109.5 ?
C24 C25 H25B . . 109.5 ?
H25A C25 H25B . . 109.5 ?
C24 C25 H25C . . 109.5 ?
H25A C25 H25C . . 109.5 ?
H25B C25 H25C . . 109.5 ?
N2 C26 H26A . . 109.5 ?
N2 C26 H26B . . 109.5 ?
H26A C26 H26B . . 109.5 ?
N2 C26 H26C . . 109.5 ?
H26A C26 H26C . . 109.5 ?
H26B C26 H26C . . 109.5 ?
H1W1 O1W H2W1 . . 100.8(14) ?

loop_
_geom_bond_atom_site_label_1
_geom_bond_atom_site_label_2
_geom_bond_site_symmetry_2
_geom_bond_distance
_geom_bond_publ_flag
S1 O2 . 1.4341(6) ?
S1 O1 . 1.4389(6) ?
S1 N1 . 1.6234(6) ?
S1 C8 . 1.7661(8) ?
O3 C6 . 1.3381(9) ?
O3 C5 . 1.4821(9) ?
O4 C23 . 1.2648(9) ?
N1 C1 . 1.4784(9) ?
N1 C4 . 1.5052(9) ?
N2 C6 . 1.3637(9) ?
N2 C17 . 1.3911(9) ?
N2 C26 . 1.4716(10) ?
C1 C2 . 1.5196(10) ?
C1 H1A . 0.97 ?
C1 H1B . 0.97 ?
C2 C5 . 1.5179(10) ?
C2 C3 . 1.5321(10) ?
C2 H2 . 0.98 ?
C3 C7 . 1.5128(10) ?
C3 C4 . 1.5499(10) ?
C3 H3 . 0.98 ?
C4 C24 . 1.5337(10) ?
C4 H4 . 0.98 ?
C5 C15 . 1.5187(11) ?
C5 C16 . 1.5201(11) ?
C6 C7 . 1.3940(10) ?
C7 C23 . 1.4216(10) ?
C8 C13 . 1.3944(11) ?
C8 C9 . 1.3960(11) ?
C9 C10 . 1.3878(13) ?
C9 H9 . 0.93 ?
C10 C11 . 1.3956(13) ?
C10 H10 . 0.93 ?
C11 C12 . 1.3965(13) ?
C11 C14 . 1.5053(13) ?
C12 C13 . 1.3916(13) ?
C12 H12 . 0.93 ?
C13 H13 . 0.93 ?
C14 H14A . 0.96 ?
C14 H14B . 0.96 ?
C14 H14C . 0.96 ?
C15 H15A . 0.96 ?
C15 H15B . 0.96 ?
C15 H15C . 0.96 ?
C16 H16A . 0.96 ?
C16 H16B . 0.96 ?
C16 H16C . 0.96 ?
C17 C22 . 1.4071(10) ?
C17 C18 . 1.4126(10) ?
C18 C19 . 1.3825(11) ?
C18 H18 . 0.93 ?
C19 C20 . 1.4017(12) ?
C19 H19 . 0.93 ?
C20 C21 . 1.3822(11) ?
C20 H20 . 0.93 ?
C21 C22 . 1.4084(10) ?
C21 H21 . 0.93 ?
C22 C23 . 1.4640(10) ?
C24 C25 . 1.5198(13) ?
C24 H24A . 0.97 ?
C24 H24B . 0.97 ?
C25 H25A . 0.96 ?
C25 H25B . 0.96 ?
C25 H25C . 0.96 ?
C26 H26A . 0.96 ?
C26 H26B . 0.96 ?
C26 H26C . 0.96 ?
O1W H1W1 . 0.933(18) ?
O1W H2W1 . 0.940(18) ?

loop_
_geom_hbond_atom_site_label_D
_geom_hbond_atom_site_label_H
_geom_hbond_atom_site_label_A
_geom_hbond_site_symmetry_A
_geom_hbond_distance_DH
_geom_hbond_distance_HA
_geom_hbond_distance_DA
_geom_hbond_angle_DHA
O1W H1W1 O4 2_566 0.94(2) 1.86(2) 2.7880(10) 173(2)
O1W H2W1 O4 . 0.94(2) 1.89(2) 2.8247(9) 171(2)
C24 H24A O4 . 0.97 2.31 3.0213(11) 129
C24 H24B O2 . 0.97 2.49 3.0748(11) 119
C15 H15B O1 2_555 0.96 2.42 3.3641(11) 168
C26 H26C O1W 2_666 0.96 2.45 3.3333(12) 152
C19 H19 Cg1 2_666 0.93 2.84 3.6777(10) 151
C25 H25B Cg2 2_556 0.96 2.79 3.5358(12) 135

loop_
_geom_torsion_atom_site_label_1
_geom_torsion_atom_site_label_2
_geom_torsion_atom_site_label_3
_geom_torsion_atom_site_label_4
_geom_torsion_site_symmetry_1
_geom_torsion_site_symmetry_2
_geom_torsion_site_symmetry_3
_geom_torsion_site_symmetry_4
_geom_torsion
_geom_torsion_publ_flag
O2 S1 N1 C1 . . . . 171.79(6) ?
O1 S1 N1 C1 . . . . 41.91(7) ?
C8 S1 N1 C1 . . . . -72.84(6) ?
O2 S1 N1 C4 . . . . -41.83(7) ?
O1 S1 N1 C4 . . . . -171.71(6) ?
C8 S1 N1 C4 . . . . 73.54(6) ?
C4 N1 C1 C2 . . . . -20.95(8) ?
S1 N1 C1 C2 . . . . 127.93(6) ?
N1 C1 C2 C5 . . . . 163.47(6) ?
N1 C1 C2 C3 . . . . 38.34(7) ?
C5 C2 C3 C7 . . . . 59.85(7) ?
C1 C2 C3 C7 . . . . -170.83(6) ?
C5 C2 C3 C4 . . . . -171.52(6) ?
C1 C2 C3 C4 . . . . -42.20(7) ?
C1 N1 C4 C24 . . . . -127.76(7) ?
S1 N1 C4 C24 . . . . 83.59(7) ?
C1 N1 C4 C3 . . . . -4.66(8) ?
S1 N1 C4 C3 . . . . -153.32(5) ?
C7 C3 C4 N1 . . . . 148.43(6) ?
C2 C3 C4 N1 . . . . 28.27(7) ?
C7 C3 C4 C24 . . . . -92.49(8) ?
C2 C3 C4 C24 . . . . 147.35(6) ?
C6 O3 C5 C2 . . . . 23.11(9) ?
C6 O3 C5 C15 . . . . 141.69(7) ?
C6 O3 C5 C16 . . . . -100.17(8) ?
C1 C2 C5 O3 . . . . -176.29(6) ?
C3 C2 C5 O3 . . . . -55.54(8) ?
C1 C2 C5 C15 . . . . 70.71(9) ?
C3 C2 C5 C15 . . . . -168.54(6) ?
C1 C2 C5 C16 . . . . -58.17(9) ?
C3 C2 C5 C16 . . . . 62.58(8) ?
C5 O3 C6 N2 . . . . -174.90(6) ?
C5 O3 C6 C7 . . . . 5.28(11) ?
C17 N2 C6 O3 . . . . -174.60(6) ?
C26 N2 C6 O3 . . . . 2.79(10) ?
C17 N2 C6 C7 . . . . 5.22(11) ?
C26 N2 C6 C7 . . . . -177.39(7) ?
O3 C6 C7 C23 . . . . 177.57(7) ?
N2 C6 C7 C23 . . . . -2.22(11) ?
O3 C6 C7 C3 . . . . -1.33(11) ?
N2 C6 C7 C3 . . . . 178.88(6) ?
C2 C3 C7 C6 . . . . -30.00(8) ?
C4 C3 C7 C6 . . . . -147.68(7) ?
C2 C3 C7 C23 . . . . 151.18(7) ?
C4 C3 C7 C23 . . . . 33.50(10) ?
O2 S1 C8 C13 . . . . -155.91(7) ?
O1 S1 C8 C13 . . . . -25.14(8) ?
N1 S1 C8 C13 . . . . 89.01(7) ?
O2 S1 C8 C9 . . . . 24.75(8) ?
O1 S1 C8 C9 . . . . 155.53(7) ?
N1 S1 C8 C9 . . . . -90.33(7) ?
C13 C8 C9 C10 . . . . 0.08(12) ?
S1 C8 C9 C10 . . . . 179.42(7) ?
C8 C9 C10 C11 . . . . -0.04(13) ?
C9 C10 C11 C12 . . . . -0.07(13) ?
C9 C10 C11 C14 . . . . 179.94(8) ?
C10 C11 C12 C13 . . . . 0.14(13) ?
C14 C11 C12 C13 . . . . -179.87(8) ?
C11 C12 C13 C8 . . . . -0.10(13) ?
C9 C8 C13 C12 . . . . -0.02(13) ?
S1 C8 C13 C12 . . . . -179.35(7) ?
C6 N2 C17 C22 . . . . -4.08(10) ?
C26 N2 C17 C22 . . . . 178.58(7) ?
C6 N2 C17 C18 . . . . 173.96(7) ?
C26 N2 C17 C18 . . . . -3.38(11) ?
N2 C17 C18 C19 . . . . -178.65(7) ?
C22 C17 C18 C19 . . . . -0.62(11) ?
C17 C18 C19 C20 . . . . -0.76(12) ?
C18 C19 C20 C21 . . . . 1.36(12) ?
C19 C20 C21 C22 . . . . -0.58(12) ?
N2 C17 C22 C21 . . . . 179.45(7) ?
C18 C17 C22 C21 . . . . 1.38(10) ?
N2 C17 C22 C23 . . . . 0.26(10) ?
C18 C17 C22 C23 . . . . -177.81(7) ?
C20 C21 C22 C17 . . . . -0.78(11) ?
C20 C21 C22 C23 . . . . 178.41(7) ?
C6 C7 C23 O4 . . . . 179.29(7) ?
C3 C7 C23 O4 . . . . -1.91(11) ?
C6 C7 C23 C22 . . . . -1.63(10) ?
C3 C7 C23 C22 . . . . 177.18(6) ?
C17 C22 C23 O4 . . . . -178.34(7) ?
C21 C22 C23 O4 . . . . 2.47(11) ?
C17 C22 C23 C7 . . . . 2.55(10) ?
C21 C22 C23 C7 . . . . -176.63(7) ?
N1 C4 C24 C25 . . . . 47.81(9) ?
C3 C4 C24 C25 . . . . -66.92(9) ?
